data_7241573
loop_
_publ_author_name
'Lombard, Jean'
'Smith, Vincent J.'
'le Roex, Tanya'
'Haynes, Delia A.'

_publ_section_title
;
 Crystallisation of organic salts by sublimation: salt formation from the
 gas phase
;
_journal_issue 45
_journal_name_full CrystEngComm
_journal_page_first 7826
_journal_page_last 7831
_journal_paper_doi 10.1039/D0CE01470B
_journal_volume 22
_journal_year 2020
_chemical_formula_moiety 'C4 H6 O4, C6 H12 N4'
_chemical_formula_sum 'C10 H18 N4 O4'
_chemical_formula_weight 258.28
_chemical_name_common
;
hexamethylenetetramine succinic acid
;
_space_group_crystal_system monoclinic
_space_group_IT_number 14
_space_group_name_Hall '-P 2ybc'
_space_group_name_H-M_alt 'P 1 21/c 1'
_atom_sites_solution_hydrogens mixed
_atom_sites_solution_primary direct
_atom_sites_solution_secondary difmap
_audit_creation_method SHELXL-2018/3
_audit_update_record
;
2020-08-17 deposited with the CCDC.	2020-10-23 downloaded from the CCDC.
;
_cell_angle_alpha 90
_cell_angle_beta 99.387(3)
_cell_angle_gamma 90
_cell_formula_units_Z 4
_cell_length_a 6.017(1)
_cell_length_b 18.340(3)
_cell_length_c 11.778(2)
_cell_measurement_reflns_used 8408
_cell_measurement_temperature 298(2)
_cell_measurement_theta_max 28.21
_cell_measurement_theta_min 2.83
_cell_volume 1282.3(4)
_computing_cell_refinement 'SAINT V8.37A (Bruker, 2016)'
_computing_data_collection 'APEX3 (Bruker, 2017)'
_computing_data_reduction 'SAINT V8.37A (Bruker, 2016)'
_computing_molecular_graphics 'X-seed (Barbour, 2001; Atwood & barbour, 2003)'
_computing_structure_refinement 'SHELXL-2018/3 (Sheldrick, 2018)'
_computing_structure_solution 'SHELXT 2018/2 (Sheldrick, 2018)'
_diffrn_ambient_temperature 298(2)
_diffrn_detector 'CCD area detector'
_diffrn_detector_type 'Bruker APEX II'
_diffrn_measured_fraction_theta_full 0.999
_diffrn_measured_fraction_theta_max 0.998
_diffrn_measurement_device 'three-circle diffractometer'
_diffrn_measurement_device_type 'Bruker APEX DUO CCD area-detector'
_diffrn_measurement_method '\f and \w scans'
_diffrn_radiation_monochromator 'multilayer mirror optics'
_diffrn_radiation_type MoK\a
_diffrn_radiation_wavelength 0.71073
_diffrn_reflns_av_R_equivalents 0.0286
_diffrn_reflns_av_unetI/netI 0.0135
_diffrn_reflns_Laue_measured_fraction_full 0.999
_diffrn_reflns_Laue_measured_fraction_max 0.998
_diffrn_reflns_limit_h_max 8
_diffrn_reflns_limit_h_min -8
_diffrn_reflns_limit_k_max 24
_diffrn_reflns_limit_k_min -24
_diffrn_reflns_limit_l_max 15
_diffrn_reflns_limit_l_min -15
_diffrn_reflns_number 25453
_diffrn_reflns_point_group_measured_fraction_full 0.999
_diffrn_reflns_point_group_measured_fraction_max 0.998
_diffrn_reflns_theta_full 25.242
_diffrn_reflns_theta_max 28.383
_diffrn_reflns_theta_min 2.075
_diffrn_source 'microfocus sealed tube'
_diffrn_source_type 'Incoatec I\mS microsource'
_diffrn_standards_number 0
_exptl_absorpt_coefficient_mu 0.104
_exptl_absorpt_correction_T_max 1.0000
_exptl_absorpt_correction_T_min 0.9158
_exptl_absorpt_correction_type multi-scan
_exptl_absorpt_process_details 'SADABS, 2016/2'
_exptl_crystal_colour colourless
_exptl_crystal_density_diffrn 1.338
_exptl_crystal_density_method 'not measured'
_exptl_crystal_description plate
_exptl_crystal_F_000 552
_exptl_crystal_size_max 0.377
_exptl_crystal_size_mid 0.299
_exptl_crystal_size_min 0.134
_refine_diff_density_max 0.395
_refine_diff_density_min -0.409
_refine_diff_density_rms 0.059
_refine_ls_extinction_method none
_refine_ls_goodness_of_fit_ref 1.059
_refine_ls_hydrogen_treatment mixed
_refine_ls_matrix_type full
_refine_ls_number_parameters 199
_refine_ls_number_reflns 3199
_refine_ls_number_restraints 156
_refine_ls_restrained_S_all 1.043
_refine_ls_R_factor_all 0.0803
_refine_ls_R_factor_gt 0.0695
_refine_ls_shift/su_max 0.000
_refine_ls_shift/su_mean 0.000
_refine_ls_structure_factor_coef Fsqd
_refine_ls_weighting_details 'w=1/[\s^2^(Fo^2^)+(0.0690P)^2^+0.9119P] where P=(Fo^2^+2Fc^2^)/3'
_refine_ls_weighting_scheme calc
_refine_ls_wR_factor_gt 0.1771
_refine_ls_wR_factor_ref 0.1862
_reflns_Friedel_coverage 0.000
_reflns_number_gt 2611
_reflns_number_total 3199
_reflns_threshold_expression 'I > 2\s(I)'
_cod_data_source_file d0ce01470b2.cif
_cod_data_source_block 1b_RT
_cod_original_sg_symbol_H-M 'P 21/c'
_cod_database_code 7241573
_shelx_shelxl_version_number 2018/3
_shelx_space_group_comment
;
The symmetry employed for this shelxl refinement is uniquely defined
by the following loop, which should always be used as a source of
symmetry information in preference to the above space-group names.
They are only intended as comments.
;
_shelx_estimated_absorpt_t_min 0.962
_shelx_estimated_absorpt_t_max 0.986

loop_
_space_group_symop_operation_xyz
'x, y, z'
'-x, y+1/2, -z+1/2'
'-x, -y, -z'
'x, -y-1/2, z-1/2'

loop_
_atom_site_label
_atom_site_type_symbol
_atom_site_fract_x
_atom_site_fract_y
_atom_site_fract_z
_atom_site_U_iso_or_equiv
_atom_site_adp_type
_atom_site_occupancy
_atom_site_site_symmetry_order
_atom_site_calc_flag
_atom_site_refinement_flags_posn
_atom_site_refinement_flags_adp
_atom_site_refinement_flags_occupancy
_atom_site_disorder_assembly
_atom_site_disorder_group
O1 O 1.2772(5) 0.44987(12) 0.8829(3) 0.1226(13) Uani 1 1 d . . . . .
H1 H 1.330(8) 0.408(3) 0.927(4) 0.162(19) Uiso 1 1 d . . . . .
O2 O 1.0546(3) 0.37321(9) 0.77905(16) 0.0724(6) Uani 1 1 d . . . . .
C3 C 1.1171(4) 0.43315(12) 0.7986(2) 0.0630(7) Uani 1 1 d . . . . .
C4 C 1.0214(7) 0.49985(17) 0.7341(4) 0.1208(18) Uani 1 1 d . . . . .
H4A H 1.005259 0.537435 0.790114 0.145 Uiso 1 1 calc R U . . .
H4B H 1.131307 0.517216 0.688621 0.145 Uiso 1 1 calc R U . . .
C5 C 0.8119(5) 0.49283(17) 0.6598(3) 0.0905(11) Uani 1 1 d . . . . .
H5A H 0.697761 0.482967 0.707180 0.109 Uiso 1 1 calc R U . A 1
H5B H 0.820744 0.450167 0.612074 0.109 Uiso 1 1 calc R U . A 1
C6B C 0.731(3) 0.5552(8) 0.5819(17) 0.099(5) Uani 0.394(18) 1 d . . P B 1
H7 H 0.510(6) 0.620(2) 0.549(3) 0.109(12) Uiso 1 1 d . . . . .
N9 N 1.4837(3) 0.33961(9) 1.00328(14) 0.0427(4) Uani 1 1 d . . . . .
C10 C 1.4540(4) 0.33710(13) 1.12591(18) 0.0501(5) Uani 1 1 d . . . . .
H10A H 1.497176 0.383743 1.161672 0.060 Uiso 1 1 calc R U . . .
H10B H 1.296216 0.329040 1.130149 0.060 Uiso 1 1 calc R U . . .
N11 N 1.5883(3) 0.27959(9) 1.18928(13) 0.0437(4) Uani 1 1 d . . . . .
C12 C 1.5236(4) 0.20938(12) 1.13406(19) 0.0524(5) Uani 1 1 d . . . . .
H12A H 1.366379 0.199770 1.137689 0.063 Uiso 1 1 calc R U . . .
H12B H 1.612726 0.170870 1.175661 0.063 Uiso 1 1 calc R U . . .
N13 N 1.5575(3) 0.20867(9) 1.01254(15) 0.0460(4) Uani 1 1 d . . . . .
C14 C 1.4187(3) 0.26772(11) 0.95162(17) 0.0444(5) Uani 1 1 d . . . . .
H14A H 1.437197 0.268024 0.871331 0.053 Uiso 1 1 calc R U . . .
H14B H 1.261162 0.258594 0.954992 0.053 Uiso 1 1 calc R U . . .
N15 N 1.8660(3) 0.29454(11) 1.06204(16) 0.0488(4) Uani 1 1 d . . . . .
C16 C 1.7257(4) 0.35113(13) 1.00021(19) 0.0525(5) Uani 1 1 d . . . . .
H16A H 1.749686 0.351929 0.920755 0.063 Uiso 1 1 calc R U . . .
H16B H 1.770823 0.398159 1.034016 0.063 Uiso 1 1 calc R U . . .
C17 C 1.7969(4) 0.22459(14) 1.0091(2) 0.0554(6) Uani 1 1 d . . . . .
H17A H 1.889566 0.186267 1.049103 0.066 Uiso 1 1 calc R U . . .
H17B H 1.821336 0.224941 0.929715 0.066 Uiso 1 1 calc R U . . .
C18 C 1.8259(3) 0.29243(11) 1.18148(17) 0.0448(5) Uani 1 1 d . . . . .
H18A H 1.873170 0.338342 1.218643 0.054 Uiso 1 1 calc R U . . .
H18B H 1.916707 0.254005 1.222354 0.054 Uiso 1 1 calc R U . . .
O7B O 0.558(3) 0.5780(7) 0.6181(12) 0.186(8) Uani 0.394(18) 1 d . . P B 1
O8B O 0.813(4) 0.5886(14) 0.516(3) 0.239(13) Uani 0.394(18) 1 d . . P B 1
O7A O 0.5245(7) 0.5798(2) 0.5885(5) 0.0635(16) Uani 0.606(18) 1 d . . P B 2
O8A O 0.8714(10) 0.6064(5) 0.5731(8) 0.111(3) Uani 0.606(18) 1 d . . P B 2
C6A C 0.7425(12) 0.5693(5) 0.6083(6) 0.0489(16) Uani 0.606(18) 1 d . . P B 2

loop_
_atom_site_aniso_label
_atom_site_aniso_U_11
_atom_site_aniso_U_22
_atom_site_aniso_U_33
_atom_site_aniso_U_23
_atom_site_aniso_U_13
_atom_site_aniso_U_12
O1 0.138(2) 0.0487(11) 0.142(2) 0.0065(12) -0.0953(19) -0.0013(12)
O2 0.0849(13) 0.0414(8) 0.0774(12) 0.0092(8) -0.0272(10) -0.0056(8)
C3 0.0647(14) 0.0422(11) 0.0705(15) 0.0102(10) -0.0236(12) -0.0024(10)
C4 0.120(3) 0.0514(15) 0.157(4) 0.0379(19) -0.081(3) -0.0180(17)
C5 0.0772(19) 0.0584(16) 0.122(3) 0.0388(17) -0.0260(18) 0.0030(13)
C6B 0.120(8) 0.033(5) 0.114(9) 0.001(5) -0.070(6) 0.009(4)
N9 0.0439(9) 0.0414(8) 0.0390(8) 0.0004(6) -0.0048(6) 0.0023(7)
C10 0.0443(11) 0.0579(12) 0.0474(11) -0.0141(9) 0.0052(8) 0.0087(9)
N11 0.0501(9) 0.0507(9) 0.0307(7) -0.0023(6) 0.0079(6) -0.0035(7)
C12 0.0625(13) 0.0481(11) 0.0464(11) 0.0053(9) 0.0082(9) -0.0154(10)
N13 0.0552(10) 0.0389(8) 0.0420(9) -0.0091(7) 0.0024(7) -0.0041(7)
C14 0.0415(10) 0.0519(11) 0.0366(9) -0.0072(8) -0.0030(7) -0.0053(8)
N15 0.0331(8) 0.0650(11) 0.0483(10) 0.0036(8) 0.0063(7) -0.0026(7)
C16 0.0535(12) 0.0562(12) 0.0457(11) 0.0122(9) 0.0017(9) -0.0162(10)
C17 0.0503(12) 0.0659(14) 0.0511(12) -0.0112(10) 0.0113(9) 0.0145(10)
C18 0.0454(10) 0.0459(10) 0.0385(9) -0.0001(8) -0.0070(8) -0.0011(8)
O7B 0.315(19) 0.173(12) 0.064(6) 0.017(5) 0.010(7) 0.168(14)
O8B 0.142(13) 0.167(17) 0.40(3) 0.20(2) 0.025(16) 0.044(11)
O7A 0.049(2) 0.0479(19) 0.088(3) 0.0407(18) -0.0037(16) -0.0006(15)
O8A 0.050(2) 0.086(3) 0.190(6) 0.086(4) 0.001(3) -0.004(2)
C6A 0.044(2) 0.046(3) 0.053(3) 0.007(2) -0.005(2) -0.007(2)

loop_
_atom_type_symbol
_atom_type_description
_atom_type_scat_dispersion_real
_atom_type_scat_dispersion_imag
_atom_type_scat_source
C C 0.0033 0.0016 'International Tables Vol C Tables 4.2.6.8 and 6.1.1.4'
H H 0.0000 0.0000 'International Tables Vol C Tables 4.2.6.8 and 6.1.1.4'
N N 0.0061 0.0033 'International Tables Vol C Tables 4.2.6.8 and 6.1.1.4'
O O 0.0106 0.0060 'International Tables Vol C Tables 4.2.6.8 and 6.1.1.4'

loop_
_geom_angle_atom_site_label_1
_geom_angle_atom_site_label_2
_geom_angle_atom_site_label_3
_geom_angle
_geom_angle_site_symmetry_1
_geom_angle_site_symmetry_3
_geom_angle_publ_flag
C3 O1 H1 112(3) . . ?
O2 C3 O1 123.0(2) . . ?
O2 C3 C4 125.4(2) . . ?
O1 C3 C4 111.6(2) . . ?
C5 C4 C3 117.8(3) . . ?
C5 C4 H4A 107.9 . . ?
C3 C4 H4A 107.9 . . ?
C5 C4 H4B 107.9 . . ?
C3 C4 H4B 107.9 . . ?
H4A C4 H4B 107.2 . . ?
C4 C5 C6B 118.5(7) . . ?
C4 C5 C6A 108.3(4) . . ?
C4 C5 H5A 107.7 . . ?
C6B C5 H5A 107.7 . . ?
C4 C5 H5B 107.7 . . ?
C6B C5 H5B 107.7 . . ?
H5A C5 H5B 107.1 . . ?
O8B C6B O7B 121.2(16) . . ?
O8B C6B C5 132.8(19) . . ?
O7B C6B C5 104.6(17) . . ?
C14 N9 C16 108.23(17) . . ?
C14 N9 C10 107.89(16) . . ?
C16 N9 C10 107.68(15) . . ?
N11 C10 N9 112.07(15) . . ?
N11 C10 H10A 109.2 . . ?
N9 C10 H10A 109.2 . . ?
N11 C10 H10B 109.2 . . ?
N9 C10 H10B 109.2 . . ?
H10A C10 H10B 107.9 . . ?
C10 N11 C12 108.86(16) . . ?
C10 N11 C18 108.45(16) . . ?
C12 N11 C18 107.72(17) . . ?
N11 C12 N13 111.63(16) . . ?
N11 C12 H12A 109.3 . . ?
N13 C12 H12A 109.3 . . ?
N11 C12 H12B 109.3 . . ?
N13 C12 H12B 109.3 . . ?
H12A C12 H12B 108.0 . . ?
C17 N13 C12 108.29(16) . . ?
C17 N13 C14 108.52(17) . . ?
C12 N13 C14 107.88(17) . . ?
N9 C14 N13 111.29(15) . . ?
N9 C14 H14A 109.4 . . ?
N13 C14 H14A 109.4 . . ?
N9 C14 H14B 109.4 . . ?
N13 C14 H14B 109.4 . . ?
H14A C14 H14B 108.0 . . ?
C16 N15 C17 108.19(17) . . ?
C16 N15 C18 109.04(17) . . ?
C17 N15 C18 107.89(17) . . ?
N15 C16 N9 112.28(16) . . ?
N15 C16 H16A 109.1 . . ?
N9 C16 H16A 109.1 . . ?
N15 C16 H16B 109.1 . . ?
N9 C16 H16B 109.1 . . ?
H16A C16 H16B 107.9 . . ?
N15 C17 N13 111.94(16) . . ?
N15 C17 H17A 109.2 . . ?
N13 C17 H17A 109.2 . . ?
N15 C17 H17B 109.2 . . ?
N13 C17 H17B 109.2 . . ?
H17A C17 H17B 107.9 . . ?
N15 C18 N11 112.26(15) . . ?
N15 C18 H18A 109.2 . . ?
N11 C18 H18A 109.2 . . ?
N15 C18 H18B 109.2 . . ?
N11 C18 H18B 109.2 . . ?
H18A C18 H18B 107.9 . . ?
C6B O7B H7 96(2) . . ?
C6A O7A H7 103(3) . . ?
O8A C6A O7A 124.1(7) . . ?
O8A C6A C5 121.1(7) . . ?
O7A C6A C5 113.5(5) . . ?

loop_
_geom_bond_atom_site_label_1
_geom_bond_atom_site_label_2
_geom_bond_distance
_geom_bond_site_symmetry_2
_geom_bond_publ_flag
O1 C3 1.302(3) . ?
O1 H1 0.94(5) . ?
O2 C3 1.172(3) . ?
C3 C4 1.504(3) . ?
C4 C5 1.418(4) . ?
C4 H4A 0.9700 . ?
C4 H4B 0.9700 . ?
C5 C6B 1.497(15) . ?
C5 C6A 1.558(9) . ?
C5 H5A 0.9700 . ?
C5 H5B 0.9700 . ?
C6B O8B 1.16(3) . ?
C6B O7B 1.26(2) . ?
N9 C14 1.478(2) . ?
N9 C16 1.478(3) . ?
N9 C10 1.485(3) . ?
C10 N11 1.458(3) . ?
C10 H10A 0.9700 . ?
C10 H10B 0.9700 . ?
N11 C12 1.466(3) . ?
N11 C18 1.467(3) . ?
C12 N13 1.478(3) . ?
C12 H12A 0.9700 . ?
C12 H12B 0.9700 . ?
N13 C17 1.477(3) . ?
N13 C14 1.480(3) . ?
C14 H14A 0.9700 . ?
C14 H14B 0.9700 . ?
N15 C16 1.456(3) . ?
N15 C17 1.457(3) . ?
N15 C18 1.466(3) . ?
C16 H16A 0.9700 . ?
C16 H16B 0.9700 . ?
C17 H17A 0.9700 . ?
C17 H17B 0.9700 . ?
C18 H18A 0.9700 . ?
C18 H18B 0.9700 . ?
O7B H7 1.12(4) . ?
O7A C6A 1.308(9) . ?
O7A H7 0.87(5) . ?
O8A C6A 1.159(9) . ?

loop_
_geom_torsion_atom_site_label_1
_geom_torsion_atom_site_label_2
_geom_torsion_atom_site_label_3
_geom_torsion_atom_site_label_4
_geom_torsion
_geom_torsion_site_symmetry_1
_geom_torsion_site_symmetry_2
_geom_torsion_site_symmetry_3
_geom_torsion_site_symmetry_4
_geom_torsion_publ_flag
O2 C3 C4 C5 13.7(7) . . . . ?
O1 C3 C4 C5 -164.5(4) . . . . ?
C3 C4 C5 C6B -171.0(10) . . . . ?
C3 C4 C5 C6A 177.1(4) . . . . ?
C4 C5 C6B O8B 52(3) . . . . ?
C4 C5 C6B O7B -113.7(14) . . . . ?
C14 N9 C10 N11 58.3(2) . . . . ?
C16 N9 C10 N11 -58.3(2) . . . . ?
N9 C10 N11 C12 -58.3(2) . . . . ?
N9 C10 N11 C18 58.6(2) . . . . ?
C10 N11 C12 N13 58.8(2) . . . . ?
C18 N11 C12 N13 -58.6(2) . . . . ?
N11 C12 N13 C17 58.1(2) . . . . ?
N11 C12 N13 C14 -59.2(2) . . . . ?
C16 N9 C14 N13 57.4(2) . . . . ?
C10 N9 C14 N13 -58.9(2) . . . . ?
C17 N13 C14 N9 -57.5(2) . . . . ?
C12 N13 C14 N9 59.6(2) . . . . ?
C17 N15 C16 N9 59.4(2) . . . . ?
C18 N15 C16 N9 -57.7(2) . . . . ?
C14 N9 C16 N15 -58.7(2) . . . . ?
C10 N9 C16 N15 57.6(2) . . . . ?
C16 N15 C17 N13 -59.2(2) . . . . ?
C18 N15 C17 N13 58.6(2) . . . . ?
C12 N13 C17 N15 -58.2(2) . . . . ?
C14 N13 C17 N15 58.7(2) . . . . ?
C16 N15 C18 N11 57.6(2) . . . . ?
C17 N15 C18 N11 -59.7(2) . . . . ?
C10 N11 C18 N15 -57.9(2) . . . . ?
C12 N11 C18 N15 59.7(2) . . . . ?
C4 C5 C6A O8A 45.1(9) . . . . ?
C4 C5 C6A O7A -147.6(7) . . . . ?
